data_2100830
loop_
_publ_author_name
'Kubota, M.'
'Ohba, S.'

_publ_section_title
;
 Nitro-nitrito linkage photoisomerization in crystals of
 pentaamminenitrocobalt(III) dichloride
;
_journal_issue 5
_journal_name_full 'Acta Crystallographica Section B'
_journal_page_first 627
_journal_page_last 632
_journal_paper_doi 10.1107/S010876819200404X
_journal_volume 48
_journal_year 1992
_chemical_formula_sum 'Cl2 Co H15 N6 O2'
_chemical_formula_weight 261
_symmetry_cell_setting monoclinic
_symmetry_space_group_name_Hall '-C 2yc'
_symmetry_space_group_name_H-M 'C 1 2/c 1'
_cell_angle_alpha 90
_cell_angle_beta 95.43(3)
_cell_angle_gamma 90
_cell_formula_units_Z 4
_cell_length_a 10.187(3)
_cell_length_b 8.704(3)
_cell_length_c 10.727(3)
_cell_volume 946.9(5)
_diffrn_radiation_type Mo
_diffrn_radiation_wavelength 0.71073
_exptl_absorpt_coefficient_mu 2.35
_exptl_crystal_density_diffrn 1.83
_exptl_crystal_F_000 536
_cod_data_source_file as0597.cif
_cod_data_source_block as0597b
_cod_original_formula_sum 'H15 Cl2 Co1 N6 O2'
_cod_database_code 2100830

loop_
_atom_site_label
_atom_site_fract_x
_atom_site_fract_y
_atom_site_fract_z
_atom_site_U_iso_or_equiv
Co 0 .28720(10) .25 .0115(2)
N(1) .0227(3) .2899(5) .4346(3) .0170(10)
N(2) .1932(3) .2901(5) .2440(4) .0210(10)
N(3) 0 .0579(6) .25 .022(2)
Cl .20750(10) .01920(10) .01370(10) .0180(3)
N(4) 0 .5080(7) .25 .021(2)
O(1) .0753(4) .5798(4) .1851(4) .0270(10)
N(5) .042(7) .6077(9) .199(5) .060(10)
O(2) 0 .5080(7) .25 .060(10)
O(3) .011(7) .7320(10) .228(6) .060(10)
H(11) .0865 .3757 .4688 .050
H(12) -.0321 .3144 .5000 .050
H(13) .0295 .1804 .4269 .050
H(21) .2199 .2193 .1957 .050
H(22) .2042 .3557 .1755 .050
H(23) .2309 .2995 .3291 .050
H(31) .0675 .0269 .3017 .050
H(32) -.0456 .0000 .2762 .050
H(33) -.0156 .0547 .1604 .050

loop_
_geom_angle_atom_site_label_1
_geom_angle_atom_site_label_2
_geom_angle_atom_site_label_3
_geom_angle
Co N(4) O(1) 120.0(4)
Co O(2) N(5) 140(2)
O(2) N(5) O(3) 117(6)

loop_
_geom_bond_atom_site_label_1
_geom_bond_atom_site_label_2
_geom_bond_distance
Co N(1) 1.972(4)
Co N(2) 1.975(3)
Co N(3) 1.996(5)
Co N(4) 1.922(6)
Co O(2) 1.922(6)
N(4) O(1) 1.251(5)
N(5) O(2) 1.13(4)
N(5) O(3) 1.18(4)
